data_7017816
loop_
_publ_author_name
'Kizas, Christos M.'
'Manos, Manolis J.'
'Nastopoulos, Vassilios'
'Boudalis, Athanassios K.'
'Sanakis, Yiannis'
'Tasiopoulos, Anastasios J.'

_publ_section_title
;
 Pentanuclear complexes with unusual structural topologies from the
 initial use of two aliphatic amino-alcohol ligands in Fe chemistry.
;
_journal_issue 5
_journal_name_full 'Dalton transactions (Cambridge, England : 2003)'
_journal_page_first 1544
_journal_page_last 1552
_journal_paper_doi 10.1039/c1dt11487e
_journal_volume 41
_journal_year 2012
_chemical_formula_moiety 'C61 H67 Fe5 N4 O20, C2 H3 N'
_chemical_formula_sum 'C63 H70 Fe5 N5 O20'
_chemical_formula_weight 1496.49
_space_group_IT_number 14
_symmetry_cell_setting monoclinic
_symmetry_space_group_name_Hall '-P 2yn'
_symmetry_space_group_name_H-M 'P 1 21/n 1'
_atom_sites_solution_hydrogens geom
_atom_sites_solution_primary direct
_atom_sites_solution_secondary difmap
_audit_creation_method SHELXL-97
_cell_angle_alpha 90.00
_cell_angle_beta 91.4364(13)
_cell_angle_gamma 90.00
_cell_formula_units_Z 4
_cell_length_a 12.2398(2)
_cell_length_b 25.8362(4)
_cell_length_c 21.8856(3)
_cell_measurement_reflns_used 17765
_cell_measurement_temperature 100(2)
_cell_measurement_theta_max 27.4999
_cell_measurement_theta_min 3.0162
_cell_volume 6918.71(18)
_computing_cell_refinement 'CrysAlis RED (Oxford Diffraction, 2008)'
_computing_data_collection 'CrysAlis CCD (Oxford Diffraction, 2008)'
_computing_data_reduction 'CrysAlis RED (Oxford Diffraction, 2008)'
_computing_molecular_graphics
;
PLATON (Spek, 2008), ORTEP-3 (Farrugia, 1997)
;
_computing_publication_material 'WINGX (Farrugia, 1999)'
_computing_structure_refinement 'SHELXL-97 (Sheldrick, 1997)'
_computing_structure_solution 'SIR92 (Altomare et al., 1994)'
_diffrn_ambient_temperature 100(2)
_diffrn_detector_area_resol_mean 16.0288
_diffrn_measured_fraction_theta_full 0.995
_diffrn_measured_fraction_theta_max 0.995
_diffrn_measurement_device_type 'Oxford Diffraction Xcalibur-3 with Sapphire CCD'
_diffrn_measurement_method '\w scans'
_diffrn_radiation_monochromator graphite
_diffrn_radiation_source 'Enhance (Mo) X-ray source'
_diffrn_radiation_type MoK\a
_diffrn_radiation_wavelength 0.71073
_diffrn_reflns_av_R_equivalents 0.0481
_diffrn_reflns_av_sigmaI/netI 0.0783
_diffrn_reflns_limit_h_max 15
_diffrn_reflns_limit_h_min -15
_diffrn_reflns_limit_k_max 31
_diffrn_reflns_limit_k_min -33
_diffrn_reflns_limit_l_max 23
_diffrn_reflns_limit_l_min -28
_diffrn_reflns_number 55637
_diffrn_reflns_theta_full 27.50
_diffrn_reflns_theta_max 27.50
_diffrn_reflns_theta_min 3.03
_exptl_absorpt_coefficient_mu 1.097
_exptl_absorpt_correction_T_max 0.930
_exptl_absorpt_correction_T_min 0.874
_exptl_absorpt_correction_type multi-scan
_exptl_absorpt_process_details 'Empirical absorption correction (CrysAlis RED, Oxford Diffraction)'
_exptl_crystal_colour grey-brown
_exptl_crystal_density_diffrn 1.437
_exptl_crystal_density_method 'not measured'
_exptl_crystal_description prism
_exptl_crystal_F_000 3092
_exptl_crystal_size_max 0.20
_exptl_crystal_size_mid 0.11
_exptl_crystal_size_min 0.07
_platon_squeeze_details
;
The crystal structure contains a second acetonitrile
molecule of crystallization which was highly disordered;
attemps to model it with a chemically reasonable geometry
were unsuccessful. Therefore, the SQUEEZE procedure of PLATON
(van der Sluis & Spek, 1990; Spek, 2001) was employed to remove
the contribution of the electron density associated with this
solvent molecule from the intensity data. The solvent-free model
and intensity data were used for the final results reported here.
;
_refine_diff_density_max 0.367
_refine_diff_density_min -0.321
_refine_diff_density_rms 0.068
_refine_ls_extinction_method none
_refine_ls_goodness_of_fit_ref 0.912
_refine_ls_hydrogen_treatment mixed
_refine_ls_matrix_type full
_refine_ls_number_parameters 873
_refine_ls_number_reflns 15800
_refine_ls_number_restraints 29
_refine_ls_restrained_S_all 0.914
_refine_ls_R_factor_all 0.0655
_refine_ls_R_factor_gt 0.0347
_refine_ls_shift/su_max 0.001
_refine_ls_shift/su_mean 0.000
_refine_ls_structure_factor_coef Fsqd
_refine_ls_weighting_details 'calc w=1/[\s^2^(Fo^2^)+(0.0322P)^2^] where P=(Fo^2^+2Fc^2^)/3'
_refine_ls_weighting_scheme calc
_refine_ls_wR_factor_gt 0.0709
_refine_ls_wR_factor_ref 0.0747
_reflns_number_gt 10049
_reflns_number_total 15800
_reflns_threshold_expression >2\s(I)
_cod_data_source_file c1dt11487e.txt
_cod_data_source_block ck7-sqz
_cod_database_code 7017816

loop_
_symmetry_equiv_pos_as_xyz
'x, y, z'
'-x+1/2, y+1/2, -z+1/2'
'-x, -y, -z'
'x-1/2, -y-1/2, z-1/2'

loop_
_atom_site_label
_atom_site_type_symbol
_atom_site_fract_x
_atom_site_fract_y
_atom_site_fract_z
_atom_site_U_iso_or_equiv
_atom_site_adp_type
_atom_site_occupancy
_atom_site_symmetry_multiplicity
_atom_site_calc_flag
_atom_site_refinement_flags
_atom_site_disorder_assembly
_atom_site_disorder_group
Fe1 Fe 0.59194(3) 0.231776(13) 0.492081(16) 0.01655(8) Uani 1 1 d . . .
Fe2 Fe 0.83303(3) 0.241420(13) 0.495384(16) 0.01590(8) Uani 1 1 d . . .
Fe3 Fe 1.08553(3) 0.204083(13) 0.508319(16) 0.01651(8) Uani 1 1 d . . .
Fe4 Fe 0.71057(3) 0.137737(13) 0.571448(15) 0.01627(8) Uani 1 1 d . . .
Fe5 Fe 0.95011(3) 0.156673(13) 0.604903(16) 0.01658(8) Uani 1 1 d . . .
O1 O 0.60454(12) 0.29738(6) 0.54508(7) 0.0211(4) Uani 1 1 d . . .
O2 O 0.78874(12) 0.30213(6) 0.55075(7) 0.0215(4) Uani 1 1 d . . .
O3 O 0.92384(12) 0.29871(6) 0.45384(7) 0.0208(4) Uani 1 1 d . . .
O4 O 1.08103(12) 0.25640(6) 0.43894(7) 0.0194(4) Uani 1 1 d . . .
O5 O 0.86917(12) 0.19307(6) 0.42509(7) 0.0194(4) Uani 1 1 d . . .
O6 O 1.02957(12) 0.15280(6) 0.44401(7) 0.0183(4) Uani 1 1 d . . .
O7 O 1.14590(12) 0.26057(6) 0.56287(7) 0.0213(4) Uani 1 1 d . . .
O8 O 1.28258(13) 0.29673(7) 0.51187(8) 0.0285(4) Uani 1 1 d . . .
O9 O 0.57085(12) 0.15411(6) 0.61785(7) 0.0192(4) Uani 1 1 d . . .
O10 O 0.48076(12) 0.20975(6) 0.55597(7) 0.0203(4) Uani 1 1 d . . .
O11 O 0.55583(12) 0.16561(6) 0.44272(7) 0.0192(4) Uani 1 1 d . . .
O12 O 0.62913(12) 0.10151(6) 0.49995(7) 0.0196(4) Uani 1 1 d . . .
O13 O 0.99324(13) 0.10217(6) 0.66594(7) 0.0224(4) Uani 1 1 d . . .
O14 O 0.86154(13) 0.06924(6) 0.72454(7) 0.0233(4) Uani 1 1 d . . .
O15 O 0.70147(12) 0.26066(6) 0.43868(7) 0.0175(4) Uani 1 1 d . . .
O16 O 1.09691(12) 0.14673(6) 0.56871(7) 0.0170(4) Uani 1 1 d . . .
O17 O 0.85678(12) 0.11240(6) 0.54898(7) 0.0165(4) Uani 1 1 d . . .
O18 O 0.80512(12) 0.16772(6) 0.64008(7) 0.0186(4) Uani 1 1 d . A .
O19 O 0.71477(12) 0.20026(6) 0.52947(7) 0.0161(4) Uani 1 1 d . . .
O20 O 0.94643(12) 0.21392(6) 0.54464(7) 0.0157(4) Uani 1 1 d . . .
C1 C 0.69398(19) 0.31767(9) 0.56361(11) 0.0196(6) Uani 1 1 d . . .
C2 C 0.68683(19) 0.36329(10) 0.60502(11) 0.0219(6) Uani 1 1 d . . .
C3 C 0.5884(2) 0.37598(11) 0.63141(13) 0.0380(8) Uani 1 1 d . . .
H3 H 0.5261 0.3565 0.6224 0.046 Uiso 1 1 calc R . .
C4 C 0.5828(2) 0.41753(13) 0.67104(15) 0.0497(9) Uani 1 1 d . . .
H4 H 0.5168 0.4257 0.6888 0.060 Uiso 1 1 calc R . .
C5 C 0.6737(2) 0.44684(12) 0.68440(14) 0.0427(8) Uani 1 1 d . . .
H5 H 0.6698 0.4745 0.7114 0.051 Uiso 1 1 calc R . .
C6 C 0.7713(2) 0.43479(11) 0.65722(14) 0.0388(8) Uani 1 1 d . . .
H6 H 0.8329 0.4549 0.6654 0.047 Uiso 1 1 calc R . .
C7 C 0.7779(2) 0.39329(10) 0.61823(13) 0.0328(7) Uani 1 1 d . . .
H7 H 0.8442 0.3853 0.6006 0.039 Uiso 1 1 calc R . .
C8 C 1.01766(19) 0.29507(9) 0.43221(11) 0.0187(5) Uani 1 1 d . . .
C9 C 1.05862(18) 0.33891(9) 0.39446(11) 0.0185(5) Uani 1 1 d . . .
C10 C 0.9996(2) 0.38478(10) 0.38955(13) 0.0292(6) Uani 1 1 d . . .
H10 H 0.9352 0.3886 0.4107 0.035 Uiso 1 1 calc R . .
C11 C 1.0363(2) 0.42464(11) 0.35343(14) 0.0362(7) Uani 1 1 d . . .
H11 H 0.9967 0.4553 0.3505 0.043 Uiso 1 1 calc R . .
C12 C 1.1319(2) 0.41906(11) 0.32152(13) 0.0323(7) Uani 1 1 d . . .
H12 H 1.1561 0.4459 0.2969 0.039 Uiso 1 1 calc R . .
C13 C 1.1912(2) 0.37386(10) 0.32615(12) 0.0296(7) Uani 1 1 d . . .
H13 H 1.2553 0.3701 0.3047 0.036 Uiso 1 1 calc R . .
C14 C 1.1551(2) 0.33409(10) 0.36285(12) 0.0259(6) Uani 1 1 d . . .
H14 H 1.1959 0.3038 0.3664 0.031 Uiso 1 1 calc R . .
C15 C 0.93739(19) 0.15726(9) 0.41685(11) 0.0174(5) Uani 1 1 d . . .
C16 C 0.90676(19) 0.11787(9) 0.36969(11) 0.0179(5) Uani 1 1 d . . .
C17 C 0.80474(19) 0.11962(10) 0.34099(11) 0.0233(6) Uani 1 1 d . . .
H17 H 0.7554 0.1453 0.3515 0.028 Uiso 1 1 calc R . .
C18 C 0.7758(2) 0.08379(10) 0.29720(12) 0.0307(7) Uani 1 1 d . . .
H18 H 0.7072 0.0853 0.2780 0.037 Uiso 1 1 calc R . .
C19 C 0.8486(2) 0.04566(10) 0.28174(12) 0.0322(7) Uani 1 1 d . . .
H19 H 0.8291 0.0214 0.2520 0.039 Uiso 1 1 calc R . .
C20 C 0.9504(2) 0.04326(10) 0.31022(12) 0.0319(7) Uani 1 1 d . . .
H20 H 0.9992 0.0173 0.2999 0.038 Uiso 1 1 calc R . .
C21 C 0.9797(2) 0.07943(10) 0.35411(12) 0.0262(6) Uani 1 1 d . . .
H21 H 1.0483 0.0779 0.3732 0.031 Uiso 1 1 calc R . .
C22 C 1.21018(18) 0.29850(9) 0.54995(11) 0.0187(5) Uani 1 1 d . . .
C23 C 1.19279(19) 0.34725(9) 0.58488(11) 0.0218(6) Uani 1 1 d . . .
C24 C 1.0946(2) 0.35756(10) 0.61252(12) 0.0304(7) Uani 1 1 d . . .
H24 H 1.0374 0.3340 0.6091 0.036 Uiso 1 1 calc R . .
C25 C 1.0815(2) 0.40275(11) 0.64510(14) 0.0383(8) Uani 1 1 d . . .
H25 H 1.0155 0.4096 0.6636 0.046 Uiso 1 1 calc R . .
C26 C 1.1660(2) 0.43773(11) 0.65027(13) 0.0368(7) Uani 1 1 d . . .
H26 H 1.1569 0.4681 0.6724 0.044 Uiso 1 1 calc R . .
C27 C 1.2636(2) 0.42801(10) 0.62286(13) 0.0356(7) Uani 1 1 d . . .
H27 H 1.3206 0.4517 0.6265 0.043 Uiso 1 1 calc R . .
C28 C 1.2770(2) 0.38316(10) 0.59005(12) 0.0284(6) Uani 1 1 d . . .
H28 H 1.3429 0.3768 0.5712 0.034 Uiso 1 1 calc R . .
C29 C 0.50080(18) 0.18941(9) 0.60752(11) 0.0180(5) Uani 1 1 d . . .
C30 C 0.43762(18) 0.20838(9) 0.66081(11) 0.0187(5) Uani 1 1 d . . .
C31 C 0.4387(2) 0.18115(10) 0.71570(11) 0.0259(6) Uani 1 1 d . . .
H31 H 0.4769 0.1501 0.7191 0.031 Uiso 1 1 calc R . .
C32 C 0.3830(2) 0.20016(11) 0.76513(12) 0.0306(7) Uani 1 1 d . . .
H32 H 0.3832 0.1817 0.8016 0.037 Uiso 1 1 calc R . .
C33 C 0.3271(2) 0.24661(11) 0.76036(13) 0.0338(7) Uani 1 1 d . . .
H33 H 0.2891 0.2592 0.7935 0.041 Uiso 1 1 calc R . .
C34 C 0.3277(2) 0.27409(11) 0.70646(13) 0.0340(7) Uani 1 1 d . . .
H34 H 0.2916 0.3057 0.7036 0.041 Uiso 1 1 calc R . .
C35 C 0.3820(2) 0.25485(10) 0.65653(12) 0.0256(6) Uani 1 1 d . . .
H35 H 0.3811 0.2733 0.6200 0.031 Uiso 1 1 calc R . .
C36 C 0.58154(18) 0.11888(10) 0.45228(11) 0.0181(5) Uani 1 1 d . . .
C37 C 0.55206(18) 0.08119(9) 0.40238(11) 0.0198(6) Uani 1 1 d . . .
C38 C 0.48749(19) 0.09653(10) 0.35322(11) 0.0255(6) Uani 1 1 d . . .
H38 H 0.4604 0.1301 0.3514 0.031 Uiso 1 1 calc R . .
C39 C 0.4628(2) 0.06192(11) 0.30644(12) 0.0328(7) Uani 1 1 d . . .
H39 H 0.4183 0.0722 0.2736 0.039 Uiso 1 1 calc R . .
C40 C 0.5039(2) 0.01239(11) 0.30852(13) 0.0339(7) Uani 1 1 d . . .
H40 H 0.4882 -0.0105 0.2767 0.041 Uiso 1 1 calc R . .
C41 C 0.5677(2) -0.00329(11) 0.35709(13) 0.0341(7) Uani 1 1 d . . .
H41 H 0.5953 -0.0368 0.3584 0.041 Uiso 1 1 calc R . .
C42 C 0.5914(2) 0.03098(10) 0.40462(12) 0.0276(6) Uani 1 1 d . . .
H42 H 0.6338 0.0201 0.4380 0.033 Uiso 1 1 calc R . .
C43 C 0.9563(2) 0.08356(9) 0.71608(11) 0.0201(6) Uani 1 1 d . . .
C44 C 1.0410(2) 0.07747(9) 0.76668(11) 0.0204(6) Uani 1 1 d . . .
C45 C 1.1507(2) 0.08786(9) 0.75686(13) 0.0285(6) Uani 1 1 d . . .
H45 H 1.1724 0.0995 0.7188 0.034 Uiso 1 1 calc R . .
C46 C 1.2279(2) 0.08087(10) 0.80389(15) 0.0374(8) Uani 1 1 d . . .
H46 H 1.3012 0.0875 0.7970 0.045 Uiso 1 1 calc R . .
C47 C 1.1968(3) 0.06439(10) 0.86002(15) 0.0417(8) Uani 1 1 d . . .
H47 H 1.2489 0.0596 0.8912 0.050 Uiso 1 1 calc R . .
C48 C 1.0873(3) 0.05471(10) 0.87063(13) 0.0379(7) Uani 1 1 d . . .
H48 H 1.0657 0.0440 0.9091 0.045 Uiso 1 1 calc R . .
C49 C 1.0107(2) 0.06099(9) 0.82394(12) 0.0274(6) Uani 1 1 d . . .
H49 H 0.9376 0.0540 0.8311 0.033 Uiso 1 1 calc R . .
C50 C 0.48327(19) 0.31179(9) 0.40267(12) 0.0238(6) Uani 1 1 d . . .
H50A H 0.4929 0.3410 0.4301 0.029 Uiso 1 1 calc R . .
H50B H 0.4210 0.3190 0.3757 0.029 Uiso 1 1 calc R . .
C51 C 0.58480(19) 0.30560(10) 0.36491(11) 0.0221(6) Uani 1 1 d . . .
H51A H 0.5798 0.2732 0.3425 0.027 Uiso 1 1 calc R . .
H51B H 0.5871 0.3335 0.3353 0.027 Uiso 1 1 calc R . .
C52 C 0.68993(19) 0.30595(9) 0.40274(11) 0.0220(6) Uani 1 1 d . . .
H52A H 0.7514 0.3087 0.3758 0.026 Uiso 1 1 calc R . .
H52B H 0.6909 0.3360 0.4293 0.026 Uiso 1 1 calc R . .
C53 C 1.28372(19) 0.12996(9) 0.48310(12) 0.0244(6) Uani 1 1 d . . .
H53A H 1.3595 0.1280 0.4714 0.029 Uiso 1 1 calc R . .
H53B H 1.2402 0.1102 0.4537 0.029 Uiso 1 1 calc R . .
C54 C 1.27227(19) 0.10703(10) 0.54504(12) 0.0262(6) Uani 1 1 d . . .
H54A H 1.3089 0.1294 0.5747 0.031 Uiso 1 1 calc R . .
H54B H 1.3093 0.0738 0.5461 0.031 Uiso 1 1 calc R . .
C55 C 1.15516(18) 0.09916(9) 0.56419(12) 0.0231(6) Uani 1 1 d . . .
H55A H 1.1178 0.0770 0.5346 0.028 Uiso 1 1 calc R . .
H55B H 1.1552 0.0817 0.6035 0.028 Uiso 1 1 calc R . .
C56 C 0.7314(2) 0.01693(9) 0.58930(12) 0.0254(6) Uani 1 1 d . . .
H56A H 0.6832 0.0112 0.5541 0.030 Uiso 1 1 calc R . .
H56B H 0.7233 -0.0121 0.6170 0.030 Uiso 1 1 calc R . .
C57 C 0.84833(19) 0.01949(9) 0.56873(12) 0.0234(6) Uani 1 1 d . . .
H57A H 0.8668 -0.0134 0.5502 0.028 Uiso 1 1 calc R . .
H57B H 0.8958 0.0240 0.6045 0.028 Uiso 1 1 calc R . .
C58 C 0.87168(19) 0.06229(9) 0.52371(11) 0.0207(6) Uani 1 1 d . . .
H58A H 0.9464 0.0590 0.5104 0.025 Uiso 1 1 calc R . .
H58B H 0.8237 0.0584 0.4881 0.025 Uiso 1 1 calc R . .
C59 C 0.9542(2) 0.24574(12) 0.70098(15) 0.0470(9) Uani 1 1 d . . .
H59A H 0.9474 0.2308 0.7414 0.056 Uiso 0.285(6) 1 calc PR A 1
H59B H 0.9928 0.2782 0.7065 0.056 Uiso 0.285(6) 1 calc PR A 1
H59C H 0.9962 0.2618 0.7341 0.056 Uiso 0.715(6) 1 calc PR A 2
H59D H 0.9294 0.2732 0.6737 0.056 Uiso 0.715(6) 1 calc PR A 2
C60A C 0.8566(7) 0.2573(3) 0.6822(4) 0.018(2) Uani 0.285(6) 1 d P A 1
H60A H 0.8605 0.2723 0.6417 0.021 Uiso 0.285(6) 1 calc PR A 1
H60B H 0.8278 0.2836 0.7091 0.021 Uiso 0.285(6) 1 calc PR A 1
C60B C 0.8583(3) 0.22105(16) 0.72668(17) 0.0307(12) Uani 0.715(6) 1 d P A 2
H60C H 0.8278 0.2440 0.7569 0.037 Uiso 0.715(6) 1 calc PR A 2
H60D H 0.8812 0.1896 0.7475 0.037 Uiso 0.715(6) 1 calc PR A 2
C61 C 0.7693(2) 0.20764(12) 0.67933(13) 0.0358(7) Uani 1 1 d . . .
H61A H 0.7612 0.1938 0.7202 0.043 Uiso 0.285(6) 1 calc PR A 1
H61B H 0.6982 0.2199 0.6650 0.043 Uiso 0.285(6) 1 calc PR A 1
H61C H 0.7041 0.1964 0.6999 0.043 Uiso 0.715(6) 1 calc PR A 2
H61D H 0.7509 0.2382 0.6554 0.043 Uiso 0.715(6) 1 calc PR A 2
N1 N 0.46111(16) 0.26452(8) 0.43883(10) 0.0190(5) Uani 1 1 d . . .
H1N H 0.409(2) 0.2734(10) 0.4623(12) 0.029 Uiso 1 1 d . . .
H2N H 0.440(2) 0.2433(10) 0.4122(12) 0.029 Uiso 1 1 d . . .
N2 N 1.24769(17) 0.18473(8) 0.48188(10) 0.0191(5) Uani 1 1 d . . .
H3N H 1.252(2) 0.1943(10) 0.4451(12) 0.029 Uiso 1 1 d . . .
H4N H 1.295(2) 0.2001(10) 0.5035(12) 0.029 Uiso 1 1 d . . .
N3 N 0.69937(18) 0.06524(8) 0.62043(10) 0.0220(5) Uani 1 1 d D . .
H5N H 0.7377(19) 0.0691(10) 0.6522(9) 0.033 Uiso 1 1 d D . .
H6N H 0.633(2) 0.0613(10) 0.6354(12) 0.033 Uiso 1 1 d . . .
N4 N 1.02689(17) 0.21154(9) 0.66734(10) 0.0218(5) Uani 1 1 d D A .
H7N H 1.0658(19) 0.2287(9) 0.6463(11) 0.033 Uiso 1 1 d D . .
H8N H 1.070(2) 0.1944(10) 0.6922(12) 0.033 Uiso 1 1 d . . .
N5 N 0.2805(3) 0.19220(13) 0.34069(13) 0.0678(9) Uani 1 1 d U . .
C62 C 0.1988(3) 0.19422(13) 0.31581(15) 0.0472(9) Uani 1 1 d U . .
C63 C 0.0956(3) 0.19886(14) 0.28383(16) 0.0600(10) Uani 1 1 d U . .
H63A H 0.0396 0.2066 0.3124 0.090 Uiso 1 1 calc R . .
H63B H 0.0786 0.1669 0.2634 0.090 Uiso 1 1 calc R . .
H63C H 0.0994 0.2262 0.2543 0.090 Uiso 1 1 calc R . .

loop_
_atom_site_aniso_label
_atom_site_aniso_U_11
_atom_site_aniso_U_22
_atom_site_aniso_U_33
_atom_site_aniso_U_23
_atom_site_aniso_U_13
_atom_site_aniso_U_12
Fe1 0.01291(18) 0.01740(19) 0.0194(2) 0.00177(15) 0.00220(14) 0.00070(14)
Fe2 0.01225(17) 0.01531(19) 0.0203(2) -0.00009(15) 0.00285(14) 0.00057(14)
Fe3 0.01284(17) 0.01523(19) 0.0216(2) -0.00049(15) 0.00225(14) 0.00057(14)
Fe4 0.01370(17) 0.01615(19) 0.01901(19) 0.00123(15) 0.00117(14) -0.00006(14)
Fe5 0.01392(18) 0.01664(19) 0.0192(2) -0.00058(15) 0.00099(14) 0.00036(14)
O1 0.0161(9) 0.0204(10) 0.0270(10) -0.0044(8) 0.0029(7) 0.0015(7)
O2 0.0163(9) 0.0191(10) 0.0292(10) -0.0053(8) 0.0038(7) 0.0006(7)
O3 0.0153(9) 0.0170(9) 0.0301(10) 0.0032(8) 0.0047(7) 0.0005(7)
O4 0.0160(9) 0.0173(9) 0.0250(10) 0.0029(7) 0.0034(7) 0.0019(7)
O5 0.0168(9) 0.0195(10) 0.0218(10) -0.0014(7) 0.0011(7) 0.0048(7)
O6 0.0166(9) 0.0176(9) 0.0207(9) -0.0034(7) -0.0003(7) 0.0014(7)
O7 0.0209(9) 0.0190(9) 0.0242(10) -0.0015(8) 0.0015(7) -0.0053(7)
O8 0.0183(9) 0.0282(11) 0.0395(12) -0.0043(9) 0.0086(8) -0.0029(8)
O9 0.0144(8) 0.0210(10) 0.0224(10) 0.0032(7) 0.0039(7) 0.0020(7)
O10 0.0148(9) 0.0261(10) 0.0201(10) 0.0039(8) 0.0025(7) -0.0001(7)
O11 0.0189(9) 0.0181(10) 0.0206(10) -0.0001(7) -0.0009(7) -0.0004(7)
O12 0.0195(9) 0.0204(10) 0.0189(10) 0.0027(7) -0.0025(7) -0.0018(7)
O13 0.0223(9) 0.0226(10) 0.0225(10) 0.0046(8) 0.0029(8) 0.0037(7)
O14 0.0188(9) 0.0274(10) 0.0237(10) 0.0031(8) 0.0008(7) 0.0001(8)
O15 0.0157(8) 0.0173(9) 0.0196(9) 0.0048(7) 0.0032(7) 0.0011(7)
O16 0.0137(8) 0.0144(9) 0.0229(10) -0.0005(7) 0.0006(7) 0.0023(7)
O17 0.0172(9) 0.0135(9) 0.0191(9) -0.0030(7) 0.0010(7) 0.0003(7)
O18 0.0153(9) 0.0226(10) 0.0179(9) -0.0028(7) 0.0014(7) 0.0005(7)
O19 0.0121(8) 0.0160(9) 0.0204(9) 0.0026(7) 0.0018(7) -0.0012(7)
O20 0.0136(8) 0.0156(9) 0.0177(9) -0.0009(7) 0.0011(7) -0.0004(7)
C1 0.0193(14) 0.0185(14) 0.0211(14) 0.0021(11) 0.0033(11) 0.0014(11)
C2 0.0207(13) 0.0198(14) 0.0251(15) -0.0045(12) -0.0011(11) 0.0045(11)
C3 0.0273(16) 0.0386(19) 0.048(2) -0.0165(15) 0.0059(14) 0.0039(13)
C4 0.0328(18) 0.056(2) 0.060(2) -0.0273(18) 0.0069(16) 0.0107(16)
C5 0.0442(19) 0.0370(19) 0.046(2) -0.0219(15) -0.0103(15) 0.0168(15)
C6 0.0339(17) 0.0289(17) 0.053(2) -0.0163(15) -0.0101(14) 0.0022(13)
C7 0.0265(15) 0.0301(17) 0.0417(18) -0.0103(14) 0.0000(13) 0.0076(12)
C8 0.0205(13) 0.0180(14) 0.0175(14) -0.0018(11) -0.0002(10) -0.0048(11)
C9 0.0139(12) 0.0187(13) 0.0227(14) 0.0020(11) -0.0011(10) -0.0004(10)
C10 0.0187(14) 0.0263(16) 0.0428(18) 0.0049(13) 0.0037(12) -0.0001(11)
C11 0.0261(16) 0.0242(16) 0.058(2) 0.0122(15) 0.0017(14) 0.0040(12)
C12 0.0317(16) 0.0289(17) 0.0363(18) 0.0138(13) -0.0006(13) -0.0096(13)
C13 0.0234(14) 0.0299(17) 0.0360(17) 0.0030(13) 0.0094(12) -0.0035(12)
C14 0.0231(14) 0.0223(15) 0.0327(16) 0.0033(12) 0.0064(12) -0.0002(11)
C15 0.0177(13) 0.0174(13) 0.0174(13) 0.0031(11) 0.0058(10) -0.0024(11)
C16 0.0224(13) 0.0151(13) 0.0163(13) 0.0014(10) 0.0032(10) -0.0011(10)
C17 0.0206(14) 0.0245(15) 0.0249(15) -0.0014(12) 0.0048(11) -0.0001(11)
C18 0.0267(15) 0.0307(17) 0.0344(17) -0.0068(13) -0.0036(12) -0.0039(12)
C19 0.0462(18) 0.0194(15) 0.0303(17) -0.0058(12) -0.0101(14) -0.0034(13)
C20 0.0422(18) 0.0181(15) 0.0351(17) -0.0077(13) -0.0067(14) 0.0088(13)
C21 0.0304(15) 0.0205(15) 0.0273(16) -0.0018(12) -0.0066(12) 0.0065(12)
C22 0.0147(12) 0.0161(14) 0.0252(15) 0.0012(11) -0.0013(10) 0.0016(10)
C23 0.0206(13) 0.0204(14) 0.0242(15) 0.0034(11) -0.0028(11) 0.0002(11)
C24 0.0254(15) 0.0243(16) 0.0416(18) -0.0073(13) 0.0031(12) -0.0027(12)
C25 0.0288(16) 0.0406(19) 0.045(2) -0.0140(15) 0.0012(14) 0.0059(14)
C26 0.0469(19) 0.0243(16) 0.0387(19) -0.0115(14) -0.0091(15) 0.0066(14)
C27 0.0393(18) 0.0209(16) 0.046(2) -0.0020(14) -0.0052(14) -0.0068(13)
C28 0.0254(15) 0.0219(15) 0.0380(17) 0.0020(13) 0.0007(12) -0.0027(12)
C29 0.0150(13) 0.0173(14) 0.0217(15) -0.0007(11) 0.0010(10) -0.0059(10)
C30 0.0129(12) 0.0234(14) 0.0200(14) -0.0003(11) 0.0025(10) -0.0007(10)
C31 0.0226(14) 0.0285(16) 0.0269(16) 0.0031(12) 0.0049(11) 0.0046(11)
C32 0.0317(16) 0.0373(18) 0.0230(15) 0.0026(13) 0.0063(12) 0.0049(13)
C33 0.0315(16) 0.0420(19) 0.0284(17) -0.0026(14) 0.0122(13) 0.0101(13)
C34 0.0354(17) 0.0332(17) 0.0337(18) 0.0009(14) 0.0053(13) 0.0118(13)
C35 0.0268(14) 0.0303(16) 0.0195(14) 0.0025(12) 0.0004(11) 0.0032(12)
C36 0.0099(12) 0.0235(15) 0.0212(14) -0.0002(11) 0.0040(10) -0.0024(10)
C37 0.0153(13) 0.0245(14) 0.0197(14) -0.0005(11) 0.0027(10) -0.0050(11)
C38 0.0217(14) 0.0313(16) 0.0237(15) 0.0001(12) 0.0027(11) -0.0019(12)
C39 0.0314(16) 0.045(2) 0.0216(16) -0.0012(14) -0.0048(12) -0.0086(14)
C40 0.0416(18) 0.0354(18) 0.0248(17) -0.0110(13) 0.0021(13) -0.0147(14)
C41 0.0414(18) 0.0252(16) 0.0356(18) -0.0097(13) 0.0005(14) -0.0053(13)
C42 0.0317(16) 0.0240(15) 0.0268(16) 0.0008(12) -0.0049(12) -0.0023(12)
C43 0.0261(14) 0.0104(13) 0.0237(15) -0.0014(11) -0.0002(11) 0.0045(11)
C44 0.0267(14) 0.0093(13) 0.0250(15) -0.0044(11) -0.0048(11) 0.0024(10)
C45 0.0287(15) 0.0183(15) 0.0385(18) -0.0088(12) -0.0035(13) 0.0027(11)
C46 0.0312(16) 0.0191(16) 0.061(2) -0.0118(15) -0.0168(15) 0.0041(12)
C47 0.056(2) 0.0184(16) 0.049(2) -0.0033(14) -0.0318(17) 0.0049(14)
C48 0.063(2) 0.0205(16) 0.0296(17) 0.0013(13) -0.0189(15) -0.0011(14)
C49 0.0367(16) 0.0168(14) 0.0284(16) -0.0014(12) -0.0072(13) -0.0009(12)
C50 0.0178(13) 0.0211(14) 0.0324(16) 0.0058(12) 0.0005(11) 0.0027(11)
C51 0.0229(14) 0.0220(15) 0.0215(14) 0.0094(11) 0.0022(11) -0.0001(11)
C52 0.0214(14) 0.0219(15) 0.0230(15) 0.0051(11) 0.0066(11) -0.0004(11)
C53 0.0158(13) 0.0216(15) 0.0362(17) -0.0035(12) 0.0081(11) 0.0040(11)
C54 0.0197(14) 0.0201(15) 0.0388(17) 0.0015(12) 0.0013(12) 0.0050(11)
C55 0.0192(13) 0.0176(14) 0.0328(16) 0.0021(11) 0.0047(11) 0.0046(11)
C56 0.0314(15) 0.0141(14) 0.0307(16) 0.0025(11) -0.0003(12) -0.0044(11)
C57 0.0270(14) 0.0144(14) 0.0285(16) -0.0027(11) -0.0033(11) 0.0026(11)
C58 0.0207(13) 0.0170(14) 0.0242(15) -0.0041(11) -0.0001(11) 0.0005(10)
C59 0.0309(17) 0.050(2) 0.060(2) -0.0372(17) 0.0123(16) -0.0095(15)
C60A 0.022(5) 0.013(5) 0.018(5) -0.006(4) -0.007(4) 0.003(4)
C60B 0.031(2) 0.037(3) 0.025(2) -0.0155(19) 0.0072(17) -0.0054(18)
C61 0.0207(15) 0.053(2) 0.0336(17) -0.0227(15) 0.0065(12) 0.0007(13)
N1 0.0148(11) 0.0223(13) 0.0201(13) 0.0008(10) 0.0036(9) 0.0013(9)
N2 0.0161(11) 0.0196(12) 0.0217(13) -0.0020(10) 0.0009(9) -0.0012(9)
N3 0.0207(12) 0.0229(12) 0.0225(13) 0.0029(10) 0.0018(10) -0.0011(10)
N4 0.0212(12) 0.0234(13) 0.0208(13) -0.0020(10) -0.0004(9) -0.0013(9)
N5 0.066(2) 0.098(3) 0.0399(18) 0.0082(17) 0.0106(15) 0.0407(18)
C62 0.056(2) 0.052(2) 0.0334(19) 0.0111(16) 0.0100(16) 0.0223(18)
C63 0.061(2) 0.056(2) 0.062(3) 0.0176(19) -0.0081(19) -0.0145(19)

loop_
_atom_type_symbol
_atom_type_description
_atom_type_scat_dispersion_real
_atom_type_scat_dispersion_imag
_atom_type_scat_source
C C 0.0033 0.0016 'International Tables Vol C Tables 4.2.6.8 and 6.1.1.4'
H H 0.0000 0.0000 'International Tables Vol C Tables 4.2.6.8 and 6.1.1.4'
N N 0.0061 0.0033 'International Tables Vol C Tables 4.2.6.8 and 6.1.1.4'
O O 0.0106 0.0060 'International Tables Vol C Tables 4.2.6.8 and 6.1.1.4'
Fe Fe 0.3463 0.8444 'International Tables Vol C Tables 4.2.6.8 and 6.1.1.4'

loop_
_geom_angle_atom_site_label_1
_geom_angle_atom_site_label_2
_geom_angle_atom_site_label_3
_geom_angle
O19 Fe1 O15 82.66(6)
O19 Fe1 O10 96.88(6)
O15 Fe1 O10 172.25(7)
O19 Fe1 O1 93.65(7)
O15 Fe1 O1 88.84(6)
O10 Fe1 O1 83.46(6)
O19 Fe1 O11 91.57(6)
O15 Fe1 O11 98.32(6)
O10 Fe1 O11 89.42(6)
O1 Fe1 O11 171.63(6)
O19 Fe1 N1 172.66(8)
O15 Fe1 N1 92.22(7)
O10 Fe1 N1 88.90(7)
O1 Fe1 N1 91.49(8)
O11 Fe1 N1 83.95(8)
O19 Fe1 Fe2 40.51(4)
O15 Fe1 Fe2 44.13(5)
O10 Fe1 Fe2 133.08(5)
O1 Fe1 Fe2 81.74(4)
O11 Fe1 Fe2 106.42(4)
N1 Fe1 Fe2 135.61(6)
O20 Fe2 O19 96.82(6)
O20 Fe2 O5 91.73(6)
O19 Fe2 O5 97.53(6)
O20 Fe2 O2 98.75(7)
O19 Fe2 O2 88.94(6)
O5 Fe2 O2 166.97(7)
O20 Fe2 O15 171.64(7)
O19 Fe2 O15 77.73(6)
O5 Fe2 O15 82.81(6)
O2 Fe2 O15 87.57(6)
O20 Fe2 O3 97.20(6)
O19 Fe2 O3 164.46(6)
O5 Fe2 O3 88.72(6)
O2 Fe2 O3 82.33(6)
O15 Fe2 O3 89.04(6)
O20 Fe2 Fe1 134.82(5)
O19 Fe2 Fe1 38.55(4)
O5 Fe2 Fe1 99.50(4)
O2 Fe2 Fe1 78.57(4)
O15 Fe2 Fe1 40.99(4)
O3 Fe2 Fe1 126.44(5)
O20 Fe3 O16 82.59(6)
O20 Fe3 O7 88.55(6)
O16 Fe3 O7 97.32(7)
O20 Fe3 O4 102.37(6)
O16 Fe3 O4 172.92(6)
O7 Fe3 O4 87.92(7)
O20 Fe3 O6 94.94(6)
O16 Fe3 O6 89.51(6)
O7 Fe3 O6 172.70(7)
O4 Fe3 O6 85.07(6)
O20 Fe3 N2 169.68(8)
O16 Fe3 N2 87.46(7)
O7 Fe3 N2 90.03(7)
O4 Fe3 N2 87.78(7)
O6 Fe3 N2 87.67(7)
O19 Fe4 O17 97.37(6)
O19 Fe4 O18 90.68(7)
O17 Fe4 O18 78.90(6)
O19 Fe4 O9 95.68(6)
O17 Fe4 O9 163.71(7)
O18 Fe4 O9 91.25(6)
O19 Fe4 O12 92.19(7)
O17 Fe4 O12 94.84(6)
O18 Fe4 O12 173.41(6)
O9 Fe4 O12 94.37(6)
O19 Fe4 N3 177.94(7)
O17 Fe4 N3 84.59(7)
O18 Fe4 N3 90.33(7)
O9 Fe4 N3 82.50(7)
O12 Fe4 N3 87.00(7)
O18 Fe5 O20 98.40(6)
O18 Fe5 O16 179.01(7)
O20 Fe5 O16 80.66(6)
O18 Fe5 O13 93.79(6)
O20 Fe5 O13 165.95(6)
O16 Fe5 O13 87.10(6)
O18 Fe5 O17 79.45(6)
O20 Fe5 O17 90.94(6)
O16 Fe5 O17 100.86(6)
O13 Fe5 O17 98.18(7)
O18 Fe5 N4 92.26(7)
O20 Fe5 N4 86.20(8)
O16 Fe5 N4 87.36(7)
O13 Fe5 N4 86.36(8)
O17 Fe5 N4 170.75(7)
C1 O1 Fe1 124.86(15)
C1 O2 Fe2 128.88(15)
C8 O3 Fe2 128.06(15)
C8 O4 Fe3 127.90(15)
C15 O5 Fe2 135.53(16)
C15 O6 Fe3 122.99(15)
C22 O7 Fe3 129.50(15)
C29 O9 Fe4 128.85(15)
C29 O10 Fe1 127.28(14)
C36 O11 Fe1 130.95(16)
C36 O12 Fe4 132.06(16)
C43 O13 Fe5 137.48(15)
C52 O15 Fe1 126.12(13)
C52 O15 Fe2 126.69(13)
Fe1 O15 Fe2 94.88(7)
C55 O16 Fe3 128.56(14)
C55 O16 Fe5 126.48(13)
Fe3 O16 Fe5 96.84(6)
C58 O17 Fe4 121.57(13)
C58 O17 Fe5 132.74(14)
Fe4 O17 Fe5 99.44(7)
C61 O18 Fe5 129.51(14)
C61 O18 Fe4 123.17(14)
Fe5 O18 Fe4 99.09(7)
Fe4 O19 Fe1 124.04(8)
Fe4 O19 Fe2 133.60(8)
Fe1 O19 Fe2 100.93(7)
Fe2 O20 Fe3 117.69(8)
Fe2 O20 Fe5 132.03(8)
Fe3 O20 Fe5 99.89(7)
O2 C1 O1 125.8(2)
O2 C1 C2 117.0(2)
O1 C1 C2 117.2(2)
C7 C2 C3 119.0(2)
C7 C2 C1 120.7(2)
C3 C2 C1 120.3(2)
C4 C3 C2 120.1(3)
C4 C3 H3 120.0
C2 C3 H3 120.0
C5 C4 C3 120.7(3)
C5 C4 H4 119.7
C3 C4 H4 119.7
C4 C5 C6 119.2(3)
C4 C5 H5 120.4
C6 C5 H5 120.4
C7 C6 C5 120.5(3)
C7 C6 H6 119.7
C5 C6 H6 119.7
C6 C7 C2 120.5(2)
C6 C7 H7 119.8
C2 C7 H7 119.8
O3 C8 O4 125.2(2)
O3 C8 C9 118.3(2)
O4 C8 C9 116.6(2)
C14 C9 C10 119.0(2)
C14 C9 C8 120.5(2)
C10 C9 C8 120.5(2)
C11 C10 C9 120.3(2)
C11 C10 H10 119.9
C9 C10 H10 119.9
C10 C11 C12 120.1(3)
C10 C11 H11 119.9
C12 C11 H11 119.9
C13 C12 C11 120.1(2)
C13 C12 H12 120.0
C11 C12 H12 120.0
C12 C13 C14 119.8(2)
C12 C13 H13 120.1
C14 C13 H13 120.1
C13 C14 C9 120.7(2)
C13 C14 H14 119.7
C9 C14 H14 119.7
O5 C15 O6 125.7(2)
O5 C15 C16 116.3(2)
O6 C15 C16 117.9(2)
C21 C16 C17 119.4(2)
C21 C16 C15 120.5(2)
C17 C16 C15 120.0(2)
C18 C17 C16 120.6(2)
C18 C17 H17 119.7
C16 C17 H17 119.7
C17 C18 C19 119.8(3)
C17 C18 H18 120.1
C19 C18 H18 120.1
C18 C19 C20 120.3(3)
C18 C19 H19 119.9
C20 C19 H19 119.9
C19 C20 C21 119.9(2)
C19 C20 H20 120.0
C21 C20 H20 120.0
C20 C21 C16 120.0(2)
C20 C21 H21 120.0
C16 C21 H21 120.0
O8 C22 O7 124.9(2)
O8 C22 C23 119.5(2)
O7 C22 C23 115.6(2)
C24 C23 C28 119.1(2)
C24 C23 C22 121.5(2)
C28 C23 C22 119.4(2)
C25 C24 C23 120.2(2)
C25 C24 H24 119.9
C23 C24 H24 119.9
C26 C25 C24 120.1(3)
C26 C25 H25 120.0
C24 C25 H25 120.0
C27 C26 C25 120.3(3)
C27 C26 H26 119.9
C25 C26 H26 119.9
C26 C27 C28 119.9(3)
C26 C27 H27 120.1
C28 C27 H27 120.1
C27 C28 C23 120.5(2)
C27 C28 H28 119.7
C23 C28 H28 119.7
O10 C29 O9 125.0(2)
O10 C29 C30 117.8(2)
O9 C29 C30 117.2(2)
C35 C30 C31 119.4(2)
C35 C30 C29 119.6(2)
C31 C30 C29 120.8(2)
C32 C31 C30 120.1(2)
C32 C31 H31 119.9
C30 C31 H31 119.9
C31 C32 C33 120.1(3)
C31 C32 H32 120.0
C33 C32 H32 120.0
C34 C33 C32 119.9(2)
C34 C33 H33 120.1
C32 C33 H33 120.1
C33 C34 C35 120.3(3)
C33 C34 H34 119.9
C35 C34 H34 119.9
C30 C35 C34 120.2(2)
C30 C35 H35 119.9
C34 C35 H35 119.9
O11 C36 O12 125.7(2)
O11 C36 C37 116.4(2)
O12 C36 C37 117.9(2)
C38 C37 C42 119.3(2)
C38 C37 C36 120.3(2)
C42 C37 C36 120.4(2)
C37 C38 C39 120.1(3)
C37 C38 H38 120.0
C39 C38 H38 120.0
C40 C39 C38 120.2(3)
C40 C39 H39 119.9
C38 C39 H39 119.9
C41 C40 C39 120.3(3)
C41 C40 H40 119.9
C39 C40 H40 119.9
C40 C41 C42 119.9(3)
C40 C41 H41 120.1
C42 C41 H41 120.1
C37 C42 C41 120.3(3)
C37 C42 H42 119.9
C41 C42 H42 119.9
O14 C43 O13 126.1(2)
O14 C43 C44 119.4(2)
O13 C43 C44 114.5(2)
C49 C44 C45 118.8(2)
C49 C44 C43 120.2(2)
C45 C44 C43 121.0(2)
C44 C45 C46 120.0(3)
C44 C45 H45 120.0
C46 C45 H45 120.0
C47 C46 C45 120.5(3)
C47 C46 H46 119.7
C45 C46 H46 119.7
C46 C47 C48 119.9(3)
C46 C47 H47 120.0
C48 C47 H47 120.0
C49 C48 C47 119.7(3)
C49 C48 H48 120.1
C47 C48 H48 120.1
C48 C49 C44 121.0(3)
C48 C49 H49 119.5
C44 C49 H49 119.5
N1 C50 C51 111.51(19)
N1 C50 H50A 109.3
C51 C50 H50A 109.3
N1 C50 H50B 109.3
C51 C50 H50B 109.3
H50A C50 H50B 108.0
C52 C51 C50 113.5(2)
C52 C51 H51A 108.9
C50 C51 H51A 108.9
C52 C51 H51B 108.9
C50 C51 H51B 108.9
H51A C51 H51B 107.7
O15 C52 C51 111.77(19)
O15 C52 H52A 109.3
C51 C52 H52A 109.3
O15 C52 H52B 109.3
C51 C52 H52B 109.3
H52A C52 H52B 107.9
N2 C53 C54 111.2(2)
N2 C53 H53A 109.4
C54 C53 H53A 109.4
N2 C53 H53B 109.4
C54 C53 H53B 109.4
H53A C53 H53B 108.0
C53 C54 C55 114.6(2)
C53 C54 H54A 108.6
C55 C54 H54A 108.6
C53 C54 H54B 108.6
C55 C54 H54B 108.6
H54A C54 H54B 107.6
O16 C55 C54 112.41(19)
O16 C55 H55A 109.1
C54 C55 H55A 109.1
O16 C55 H55B 109.1
C54 C55 H55B 109.1
H55A C55 H55B 107.9
N3 C56 C57 111.3(2)
N3 C56 H56A 109.4
C57 C56 H56A 109.4
N3 C56 H56B 109.4
C57 C56 H56B 109.4
H56A C56 H56B 108.0
C56 C57 C58 114.9(2)
C56 C57 H57A 108.5
C58 C57 H57A 108.5
C56 C57 H57B 108.5
C58 C57 H57B 108.5
H57A C57 H57B 107.5
O17 C58 C57 112.59(19)
O17 C58 H58A 109.1
C57 C58 H58A 109.1
O17 C58 H58B 109.1
C57 C58 H58B 109.1
H58A C58 H58B 107.8
C60A C59 C60B 58.5(4)
C60A C59 N4 123.4(4)
C60B C59 N4 115.7(3)
C60A C59 H59A 106.5
C60B C59 H59A 52.2
N4 C59 H59A 106.5
C60A C59 H59B 106.5
C60B C59 H59B 136.4
N4 C59 H59B 106.5
H59A C59 H59B 106.5
C60A C59 H59C 127.5
C60B C59 H59C 108.4
N4 C59 H59C 108.4
H59A C59 H59C 63.0
C60A C59 H59D 50.3
C60B C59 H59D 108.4
N4 C59 H59D 108.4
H59A C59 H59D 145.1
H59B C59 H59D 65.7
H59C C59 H59D 107.4
C59 C60A C61 114.9(6)
C59 C60A H60A 108.6
C61 C60A H60A 108.6
C59 C60A H60B 108.6
C61 C60A H60B 108.6
H60A C60A H60B 107.5
C59 C60B C61 113.9(3)
C59 C60B H60C 108.8
C61 C60B H60C 108.8
C59 C60B H60D 108.8
C61 C60B H60D 108.8
H60C C60B H60D 107.7
O18 C61 C60B 110.5(2)
O18 C61 C60A 112.0(3)
C60B C61 C60A 49.8(3)
O18 C61 H61A 109.2
C60B C61 H61A 63.0
C60A C61 H61A 109.2
O18 C61 H61B 109.2
C60B C61 H61B 140.0
C60A C61 H61B 109.2
H61A C61 H61B 107.9
O18 C61 H61C 109.6
C60B C61 H61C 109.6
C60A C61 H61C 138.1
H61A C61 H61C 50.1
H61B C61 H61C 60.4
O18 C61 H61D 109.6
C60B C61 H61D 109.6
C60A C61 H61D 62.3
H61A C61 H61D 140.4
H61B C61 H61D 50.7
H61C C61 H61D 108.1
C50 N1 Fe1 118.25(15)
C50 N1 H1N 104.3(17)
Fe1 N1 H1N 109.8(17)
C50 N1 H2N 103.0(18)
Fe1 N1 H2N 109.4(18)
H1N N1 H2N 112(2)
C53 N2 Fe3 119.71(15)
C53 N2 H3N 105.8(18)
Fe3 N2 H3N 105.5(17)
C53 N2 H4N 103.8(18)
Fe3 N2 H4N 111.8(17)
H3N N2 H4N 110(2)
C56 N3 Fe4 118.76(15)
C56 N3 H5N 109.6(19)
Fe4 N3 H5N 105.5(19)
C56 N3 H6N 109.2(17)
Fe4 N3 H6N 110.6(17)
H5N N3 H6N 102(2)
C59 N4 Fe5 116.87(17)
C59 N4 H7N 109(2)
Fe5 N4 H7N 105(2)
C59 N4 H8N 111.1(18)
Fe5 N4 H8N 107.9(18)
H7N N4 H8N 106(3)
N5 C62 C63 177.8(4)
C62 C63 H63A 109.5
C62 C63 H63B 109.5
H63A C63 H63B 109.5
C62 C63 H63C 109.5
H63A C63 H63C 109.5
H63B C63 H63C 109.5

loop_
_geom_bond_atom_site_label_1
_geom_bond_atom_site_label_2
_geom_bond_distance
Fe1 O19 1.8792(15)
Fe1 O15 1.9491(15)
Fe1 O10 2.0558(15)
Fe1 O1 2.0575(16)
Fe1 O11 2.0642(16)
Fe1 N1 2.132(2)
Fe1 Fe2 2.9605(4)
Fe2 O20 1.8758(15)
Fe2 O19 1.9588(15)
Fe2 O5 2.0389(16)
Fe2 O2 2.0628(16)
Fe2 O15 2.0689(16)
Fe2 O3 2.0744(15)
Fe3 O20 1.9139(14)
Fe3 O16 1.9881(16)
Fe3 O7 2.0141(16)
Fe3 O4 2.0326(16)
Fe3 O6 2.0389(16)
Fe3 N2 2.141(2)
Fe4 O19 1.8596(15)
Fe4 O17 1.9792(15)
Fe4 O18 2.0269(16)
Fe4 O9 2.0547(15)
Fe4 O12 2.0591(16)
Fe4 N3 2.164(2)
Fe5 O18 1.9729(15)
Fe5 O20 1.9813(16)
Fe5 O16 1.9983(15)
Fe5 O13 2.0027(16)
Fe5 O17 2.0103(16)
Fe5 N4 2.167(2)
O1 C1 1.271(3)
O2 C1 1.266(3)
O3 C8 1.257(3)
O4 C8 1.271(3)
O5 C15 1.262(3)
O6 C15 1.267(3)
O7 C22 1.293(3)
O8 C22 1.233(3)
O9 C29 1.268(3)
O10 C29 1.263(3)
O11 C36 1.264(3)
O12 C36 1.264(3)
O13 C43 1.290(3)
O14 C43 1.235(3)
O15 C52 1.415(3)
O16 C55 1.426(3)
O17 C58 1.421(3)
O18 C61 1.419(3)
C1 C2 1.491(3)
C2 C7 1.383(3)
C2 C3 1.388(3)
C3 C4 1.383(4)
C3 H3 0.9300
C4 C5 1.371(4)
C4 H4 0.9300
C5 C6 1.383(4)
C5 H5 0.9300
C6 C7 1.374(4)
C6 H6 0.9300
C7 H7 0.9300
C8 C9 1.496(3)
C9 C14 1.389(3)
C9 C10 1.390(3)
C10 C11 1.380(3)
C10 H10 0.9300
C11 C12 1.386(3)
C11 H11 0.9300
C12 C13 1.377(4)
C12 H12 0.9300
C13 C14 1.383(3)
C13 H13 0.9300
C14 H14 0.9300
C15 C16 1.491(3)
C16 C21 1.383(3)
C16 C17 1.384(3)
C17 C18 1.373(3)
C17 H17 0.9300
C18 C19 1.376(4)
C18 H18 0.9300
C19 C20 1.380(4)
C19 H19 0.9300
C20 C21 1.381(3)
C20 H20 0.9300
C21 H21 0.9300
C22 C23 1.491(3)
C23 C24 1.384(3)
C23 C28 1.389(3)
C24 C25 1.380(3)
C24 H24 0.9300
C25 C26 1.376(4)
C25 H25 0.9300
C26 C27 1.374(4)
C26 H26 0.9300
C27 C28 1.375(4)
C27 H27 0.9300
C28 H28 0.9300
C29 C30 1.498(3)
C30 C35 1.382(3)
C30 C31 1.392(3)
C31 C32 1.383(3)
C31 H31 0.9300
C32 C33 1.385(4)
C32 H32 0.9300
C33 C34 1.377(4)
C33 H33 0.9300
C34 C35 1.386(3)
C34 H34 0.9300
C35 H35 0.9300
C36 C37 1.500(3)
C37 C38 1.377(3)
C37 C42 1.384(3)
C38 C39 1.387(3)
C38 H38 0.9300
C39 C40 1.376(4)
C39 H39 0.9300
C40 C41 1.365(4)
C40 H40 0.9300
C41 C42 1.391(3)
C41 H41 0.9300
C42 H42 0.9300
C43 C44 1.507(3)
C44 C49 1.383(3)
C44 C45 1.391(3)
C45 C46 1.391(4)
C45 H45 0.9300
C46 C47 1.363(4)
C46 H46 0.9300
C47 C48 1.389(4)
C47 H47 0.9300
C48 C49 1.379(4)
C48 H48 0.9300
C49 H49 0.9300
C50 N1 1.484(3)
C50 C51 1.518(3)
C50 H50A 0.9700
C50 H50B 0.9700
C51 C52 1.513(3)
C51 H51A 0.9700
C51 H51B 0.9700
C52 H52A 0.9700
C52 H52B 0.9700
C53 N2 1.482(3)
C53 C54 1.489(3)
C53 H53A 0.9700
C53 H53B 0.9700
C54 C55 1.517(3)
C54 H54A 0.9700
C54 H54B 0.9700
C55 H55A 0.9700
C55 H55B 0.9700
C56 N3 1.480(3)
C56 C57 1.513(3)
C56 H56A 0.9700
C56 H56B 0.9700
C57 C58 1.513(3)
C57 H57A 0.9700
C57 H57B 0.9700
C58 H58A 0.9700
C58 H58B 0.9700
C59 C60A 1.288(8)
C59 C60B 1.461(4)
C59 N4 1.466(3)
C59 H59A 0.9700
C59 H59B 0.9700
C59 H59C 0.9700
C59 H59D 0.9700
C60A C61 1.671(8)
C60A H60A 0.9700
C60A H60B 0.9700
C60B C61 1.525(4)
C60B H60C 0.9700
C60B H60D 0.9700
C61 H61A 0.9700
C61 H61B 0.9700
C61 H61C 0.9700
C61 H61D 0.9700
N1 H1N 0.86(2)
N1 H2N 0.84(3)
N2 H3N 0.84(3)
N2 H4N 0.84(3)
N3 H5N 0.835(16)
N3 H6N 0.89(2)
N4 H7N 0.804(16)
N4 H8N 0.87(3)
N5 C62 1.128(4)
C62 C63 1.434(4)
C63 H63A 0.9600
C63 H63B 0.9600
C63 H63C 0.9600

loop_
_geom_hbond_atom_site_label_D
_geom_hbond_atom_site_label_H
_geom_hbond_atom_site_label_A
_geom_hbond_distance_DH
_geom_hbond_distance_HA
_geom_hbond_distance_DA
_geom_hbond_angle_DHA
_geom_hbond_site_symmetry_A
N1 H1N O8 0.86(2) 2.00(3) 2.863(3) 176(2) 1_455
N2 H3N N5 0.84(3) 2.32(3) 3.132(4) 161(2) 1_655
N2 H4N O10 0.84(3) 2.53(3) 3.310(3) 155(2) 1_655
N3 H5N O14 0.835(16) 2.164(18) 2.986(3) 168(3) .
N4 H7N O7 0.804(16) 2.250(18) 3.020(3) 161(3) .

loop_
_platon_squeeze_void_nr
_platon_squeeze_void_average_x
_platon_squeeze_void_average_y
_platon_squeeze_void_average_z
_platon_squeeze_void_volume
_platon_squeeze_void_count_electrons
_platon_squeeze_void_content
1 -0.010 0.000 0.000 264 34 ' '
2 -0.010 0.500 0.500 264 34 ' '
3 0.133 0.326 0.768 7 0 ' '
4 0.367 0.826 0.731 7 1 ' '
5 0.633 0.174 0.268 7 1 ' '
6 0.867 0.674 0.231 7 1 ' '
